data_1510104
loop_
_publ_author_name
'Kathage, H.U.'
'Bronger, W.'

_publ_section_title
;
 Zur Synthese und Kristallstruktur von Alkalimetall-Gold-Chalcogeniden
 AAuX mit A=Na,K,Rb oder Cs und X = S, Se oder Te
;
_journal_name_full 'Journal of Alloys Compd.'
_journal_page_first 87
_journal_page_last 94
_journal_paper_doi 10.1016/0925-8388(92)90457-K
_journal_volume 184
_journal_year 1992
_chemical_formula_sum 'Au Cs Se'
_chemical_name_systematic 'Cs (Au Se)'
_space_group_IT_number 63
_symmetry_space_group_name_Hall '-C 2c 2'
_symmetry_space_group_name_H-M 'C m c m'
_cell_angle_alpha 90
_cell_angle_beta 90
_cell_angle_gamma 90
_cell_formula_units_Z 4
_cell_length_a 7.165
_cell_length_b 8.625
_cell_length_c 6.862
_cell_volume 424.059
_citation_journal_id_ASTM JALCEU
_cod_data_source_file gold_158.cif
_cod_data_source_block Au1Cs1Se1
_cod_original_cell_volume 424.0587
_cod_original_formula_sum 'Au1 Cs1 Se1'
_cod_database_code 1510104

loop_
_symmetry_equiv_pos_as_xyz
x,y,z
-x,-y,z+1/2
x,-y,-z
-x,y,-z+1/2
-x,-y,-z
x,y,-z-1/2
-x,y,z
x,-y,z-1/2
x+1/2,y+1/2,z
-x+1/2,-y+1/2,z+1/2
x+1/2,-y+1/2,-z
-x+1/2,y+1/2,-z+1/2
-x+1/2,-y+1/2,-z
x+1/2,y+1/2,-z-1/2
-x+1/2,y+1/2,z
x+1/2,-y+1/2,z-1/2

loop_
_atom_site_label
_atom_site_type_symbol
_atom_site_fract_x
_atom_site_fract_y
_atom_site_fract_z
_atom_site_occupancy
_atom_site_U_iso_or_equiv
Cs1 Cs+1 0 0.3721 0.25 1 0.0
Au1 Au+1 0 0 0 1 0.0
Se1 Se-2 0 0.8036 0.25 1 0.0
